data_2233156
loop_
_publ_author_name
'Lee, Jae Kyun'
'Chavre, Satish N.'
'Cho, Yong Seo'
'Lee, Yeonhee'
'Cha, Joo Hwan'

_publ_section_title
;
 [2-(4-Chlorophenyl)-5-phenyloxolan-3-yl](cyclopentenyl)methanone
;
_journal_coeditor_code GO2037
_journal_issue 1
_journal_name_full 'Acta Crystallographica Section E'
_journal_page_first o45
_journal_paper_doi 10.1107/S1600536811051993
_journal_volume 68
_journal_year 2012
_chemical_formula_iupac 'C22 H21 Cl O2'
_chemical_formula_moiety 'C22 H21 Cl O2'
_chemical_formula_sum 'C22 H21 Cl O2'
_chemical_formula_weight 352.86
_chemical_name_systematic
;
[2-(4-Chlorophenyl)-5-phenyloxolan-3-yl](cyclopentenyl)methanone
;
_space_group_IT_number 14
_symmetry_cell_setting monoclinic
_symmetry_space_group_name_Hall '-P 2yn'
_symmetry_space_group_name_H-M 'P 1 21/n 1'
_atom_sites_solution_hydrogens geom
_atom_sites_solution_primary direct
_atom_sites_solution_secondary difmap
_cell_angle_alpha 90.0000
_cell_angle_beta 94.442(8)
_cell_angle_gamma 90.0000
_cell_formula_units_Z 4
_cell_length_a 5.7575(6)
_cell_length_b 11.3547(12)
_cell_length_c 28.554(3)
_cell_measurement_reflns_used 12997
_cell_measurement_temperature 296
_cell_measurement_theta_max 68.27
_cell_measurement_theta_min 3.11
_cell_volume 1861.1(3)
_computing_cell_refinement 'RAPID-AUTO (Rigaku, 2006)'
_computing_data_collection 'RAPID-AUTO (Rigaku, 2006)'
_computing_data_reduction 'RAPID-AUTO (Rigaku, 2006)'
_computing_molecular_graphics 'CrystalStructure (Rigaku, 2010)'
_computing_publication_material 'CrystalStructure (Rigaku, 2010)'
_computing_structure_refinement 'SHELXL97 (Sheldrick, 2008)'
_computing_structure_solution '<i>Il Milione</i> (Burla <i>et al.</i>, 2007)'
_diffrn_ambient_temperature 296
_diffrn_detector_area_resol_mean 10.000
_diffrn_measured_fraction_theta_full 0.989
_diffrn_measured_fraction_theta_max 0.989
_diffrn_measurement_device_type 'Rigaku R-AXIS RAPID'
_diffrn_measurement_method \w
_diffrn_radiation_type 'Cu K\a'
_diffrn_radiation_wavelength 1.54187
_diffrn_reflns_av_R_equivalents 0.0726
_diffrn_reflns_limit_h_max 6
_diffrn_reflns_limit_h_min -6
_diffrn_reflns_limit_k_max 13
_diffrn_reflns_limit_k_min -13
_diffrn_reflns_limit_l_max 34
_diffrn_reflns_limit_l_min -34
_diffrn_reflns_number 18544
_diffrn_reflns_theta_full 68.17
_diffrn_reflns_theta_max 68.18
_diffrn_standards_number 0
_exptl_absorpt_coefficient_mu 1.901
_exptl_absorpt_correction_T_max 0.684
_exptl_absorpt_correction_T_min 0.301
_exptl_absorpt_correction_type multi-scan
_exptl_absorpt_process_details '(ABSCOR; Rigaku, 1995)'
_exptl_crystal_colour yellow
_exptl_crystal_density_diffrn 1.259
_exptl_crystal_density_method 'not measured'
_exptl_crystal_description needle
_exptl_crystal_F_000 744.00
_exptl_crystal_size_max 0.500
_exptl_crystal_size_mid 0.200
_exptl_crystal_size_min 0.200
_refine_diff_density_max 0.200
_refine_diff_density_min -0.190
_refine_ls_extinction_method none
_refine_ls_goodness_of_fit_ref 1.054
_refine_ls_hydrogen_treatment mixed
_refine_ls_number_parameters 230
_refine_ls_number_reflns 3363
_refine_ls_number_restraints 0
_refine_ls_R_factor_gt 0.0507
_refine_ls_shift/su_max 0.001
_refine_ls_structure_factor_coef Fsqd
_refine_ls_weighting_details 'w = 1/[\s^2^(Fo^2^)+(0.0568P)^2^+0.1808P] where P=(Fo^2^+2Fc^2^)/3'
_refine_ls_weighting_scheme calc
_refine_ls_wR_factor_ref 0.1392
_reflns_number_gt 2012
_reflns_number_total 3363
_reflns_threshold_expression F^2^>2\s(F^2^)
_cod_data_source_file go2037.cif
_cod_data_source_block I
_cod_original_cell_volume 1861.1(4)
_cod_original_sg_symbol_H-M 'P 21/n'
_cod_database_code 2233156
_cod_database_fobs_code 2233156

loop_
_symmetry_equiv_pos_site_id
_symmetry_equiv_pos_as_xyz
1 +X,+Y,+Z
2 1/2-X,1/2+Y,1/2-Z
3 -X,-Y,-Z
4 1/2+X,1/2-Y,1/2+Z

loop_
_atom_site_type_symbol
_atom_site_label
_atom_site_fract_x
_atom_site_fract_y
_atom_site_fract_z
_atom_site_U_iso_or_equiv
_atom_site_adp_type
_atom_site_calc_flag
_atom_site_refinement_flags
_atom_site_occupancy
_atom_site_symmetry_multiplicity
Cl Cl(1) 0.34139(17) 0.11812(7) 0.53247(3) 0.1065(4) Uani d . 1.0 4
O O(1) 0.2994(3) 0.37307(13) 0.74183(5) 0.0597(5) Uani d . 1.0 4
O O(2) 0.6450(3) 0.53421(16) 0.66245(6) 0.0763(6) Uani d . 1.0 4
C C(2) 0.1844(5) 0.4198(2) 0.70022(8) 0.0574(7) Uani d . 1.0 4
C C(3) 0.2806(5) 0.5488(2) 0.69627(8) 0.0561(7) Uani d . 1.0 4
C C(4) 0.4071(5) 0.5703(3) 0.74448(8) 0.0700(8) Uani d . 1.0 4
C C(5) 0.3328(5) 0.4685(3) 0.77457(8) 0.0602(7) Uani d . 1.0 4
C C(6) 0.5050(5) 0.4344(2) 0.81393(8) 0.0541(6) Uani d . 1.0 4
C C(7) 0.7050(5) 0.3738(3) 0.80578(10) 0.0682(8) Uani d . 1.0 4
C C(8) 0.8695(5) 0.3488(3) 0.84223(12) 0.0802(9) Uani d . 1.0 4
C C(9) 0.8361(6) 0.3839(3) 0.88696(11) 0.0805(9) Uani d . 1.0 4
C C(10) 0.6385(6) 0.4435(3) 0.89575(9) 0.0795(9) Uani d . 1.0 4
C C(11) 0.4730(5) 0.4682(3) 0.85944(9) 0.0668(7) Uani d . 1.0 4
C C(12) 0.2209(5) 0.3392(2) 0.65941(8) 0.0526(6) Uani d . 1.0 4
C C(13) 0.0550(5) 0.3341(3) 0.62177(9) 0.0628(7) Uani d . 1.0 4
C C(14) 0.0916(5) 0.2667(3) 0.58285(9) 0.0713(8) Uani d . 1.0 4
C C(15) 0.2948(6) 0.2045(3) 0.58140(9) 0.0680(8) Uani d . 1.0 4
C C(16) 0.4618(5) 0.2066(3) 0.61850(10) 0.0697(8) Uani d . 1.0 4
C C(17) 0.4230(5) 0.2737(2) 0.65745(9) 0.0632(7) Uani d . 1.0 4
C C(18) 0.4382(5) 0.5586(2) 0.65654(8) 0.0549(6) Uani d . 1.0 4
C C(19) 0.3382(5) 0.5935(2) 0.60977(8) 0.0523(6) Uani d . 1.0 4
C C(20) 0.1393(5) 0.6481(3) 0.59902(9) 0.0667(8) Uani d . 1.0 4
C C(21) 0.1054(6) 0.6755(3) 0.54765(9) 0.0881(10) Uani d . 1.0 4
C C(22) 0.3045(6) 0.6163(4) 0.52732(10) 0.0999(11) Uani d . 1.0 4
C C(23) 0.4688(5) 0.5744(3) 0.56742(9) 0.0829(9) Uani d . 1.0 4
H H(2) 0.0171 0.4240 0.7043 0.0689 Uiso calc R 1.0 4
H H(3) 0.1505 0.6041 0.6912 0.0673 Uiso calc R 1.0 4
H H(4A) 0.5746 0.5702 0.7426 0.0840 Uiso calc R 1.0 4
H H(4B) 0.3612 0.6451 0.7573 0.0840 Uiso calc R 1.0 4
H H(5) 0.1839 0.4877 0.7872 0.0723 Uiso calc R 1.0 4
H H(7) 0.7295 0.3495 0.7755 0.0818 Uiso calc R 1.0 4
H H(8) 1.0039 0.3077 0.8363 0.0963 Uiso calc R 1.0 4
H H(9) 0.9478 0.3673 0.9113 0.0966 Uiso calc R 1.0 4
H H(10) 0.6151 0.4674 0.9262 0.0954 Uiso calc R 1.0 4
H H(11) 0.3380 0.5083 0.8657 0.0802 Uiso calc R 1.0 4
H H(13) -0.0827 0.3765 0.6227 0.0753 Uiso calc R 1.0 4
H H(14) -0.0211 0.2635 0.5577 0.0855 Uiso calc R 1.0 4
H H(16) 0.5987 0.1636 0.6174 0.0836 Uiso calc R 1.0 4
H H(17) 0.5345 0.2749 0.6828 0.0758 Uiso calc R 1.0 4
H H(21A) -0.0419 0.6444 0.5342 0.1057 Uiso calc R 1.0 4
H H(21B) 0.1090 0.7598 0.5423 0.1057 Uiso calc R 1.0 4
H H(22A) 0.3833 0.6710 0.5078 0.1199 Uiso calc R 1.0 4
H H(22B) 0.2495 0.5501 0.5081 0.1199 Uiso calc R 1.0 4
H H(23A) 0.5063 0.4918 0.5638 0.0994 Uiso calc R 1.0 4
H H(23B) 0.6120 0.6198 0.5694 0.0994 Uiso calc R 1.0 4
H H(20) 0.033(5) 0.672(3) 0.6215(9) 0.086(9) Uiso d . 1.0 4

loop_
_atom_site_aniso_label
_atom_site_aniso_U_11
_atom_site_aniso_U_22
_atom_site_aniso_U_33
_atom_site_aniso_U_12
_atom_site_aniso_U_13
_atom_site_aniso_U_23
Cl(1) 0.1507(9) 0.0956(7) 0.0744(5) 0.0158(6) 0.0156(5) -0.0156(4)
O(1) 0.0594(12) 0.0608(11) 0.0580(10) -0.0031(9) -0.0002(8) 0.0051(8)
O(2) 0.0438(12) 0.0850(14) 0.1001(14) 0.0143(10) 0.0048(10) 0.0100(11)
C(2) 0.0435(15) 0.0749(17) 0.0541(14) 0.0051(13) 0.0051(12) 0.0053(12)
C(3) 0.0554(16) 0.0592(15) 0.0541(14) 0.0195(13) 0.0067(12) 0.0033(11)
C(4) 0.091(2) 0.0526(15) 0.0655(16) 0.0113(15) -0.0014(15) -0.0010(12)
C(5) 0.0540(17) 0.0693(17) 0.0580(15) 0.0132(13) 0.0085(13) -0.0031(13)
C(6) 0.0498(16) 0.0577(14) 0.0546(14) 0.0049(12) 0.0032(12) 0.0053(11)
C(7) 0.0614(19) 0.0715(18) 0.0712(17) 0.0147(15) 0.0019(14) 0.0040(14)
C(8) 0.063(2) 0.0660(18) 0.109(3) 0.0128(15) -0.0068(18) 0.0108(17)
C(9) 0.080(3) 0.071(2) 0.086(3) -0.0072(17) -0.0249(18) 0.0174(16)
C(10) 0.091(3) 0.083(2) 0.0624(17) -0.0093(19) -0.0075(17) -0.0003(15)
C(11) 0.0663(19) 0.0701(17) 0.0639(17) 0.0031(14) 0.0038(14) -0.0034(13)
C(12) 0.0423(15) 0.0572(14) 0.0580(15) -0.0024(12) 0.0021(12) 0.0057(11)
C(13) 0.0521(17) 0.0688(17) 0.0670(16) 0.0033(14) 0.0018(14) 0.0059(13)
C(14) 0.077(3) 0.0753(19) 0.0592(16) 0.0003(16) -0.0070(15) 0.0029(14)
C(15) 0.081(3) 0.0638(17) 0.0604(16) -0.0040(16) 0.0129(16) 0.0014(13)
C(16) 0.0560(18) 0.0653(17) 0.089(2) 0.0075(14) 0.0120(16) -0.0044(15)
C(17) 0.0489(17) 0.0655(16) 0.0741(17) 0.0055(13) -0.0023(13) -0.0065(13)
C(18) 0.0468(16) 0.0497(14) 0.0682(16) 0.0050(12) 0.0050(13) 0.0004(12)
C(19) 0.0449(16) 0.0562(14) 0.0567(14) -0.0011(12) 0.0094(12) -0.0019(11)
C(20) 0.0558(18) 0.090(2) 0.0554(16) 0.0107(16) 0.0102(14) 0.0036(14)
C(21) 0.073(2) 0.132(3) 0.0592(17) 0.015(2) 0.0067(15) 0.0116(17)
C(22) 0.093(3) 0.146(4) 0.0635(19) 0.006(3) 0.0223(19) -0.0039(18)
C(23) 0.069(2) 0.107(3) 0.0762(19) 0.0100(18) 0.0269(17) -0.0053(17)

loop_
_atom_type_symbol
_atom_type_description
_atom_type_scat_dispersion_real
_atom_type_scat_dispersion_imag
_atom_type_scat_source
C C 0.0181 0.0091
;
International Tables for Crystallography
(1992, Vol. C, Tables 4.2.6.8 and 6.1.1.4)
;
H H 0.0000 0.0000
;
International Tables for Crystallography
(1992, Vol. C, Table 6.1.1.4)
;
O O 0.0492 0.0322
;
International Tables for Crystallography
(1992, Vol. C, Tables 4.2.6.8 and 6.1.1.4)
;
Cl Cl 0.3639 0.7018
;
International Tables for Crystallography
(1992, Vol. C, Tables 4.2.6.8 and 6.1.1.4)
;

loop_
_geom_angle_atom_site_label_1
_geom_angle_atom_site_label_2
_geom_angle_atom_site_label_3
_geom_angle
_geom_angle_publ_flag
C(2) O(1) C(5) 107.08(17) no
O(1) C(2) C(3) 105.33(18) no
O(1) C(2) C(12) 109.62(19) no
C(3) C(2) C(12) 116.0(2) no
C(2) C(3) C(4) 103.30(19) no
C(2) C(3) C(18) 110.98(19) no
C(4) C(3) C(18) 113.2(2) no
C(3) C(4) C(5) 104.6(2) no
O(1) C(5) C(4) 103.60(18) no
O(1) C(5) C(6) 110.1(2) no
C(4) C(5) C(6) 115.0(2) no
C(5) C(6) C(7) 121.2(3) no
C(5) C(6) C(11) 120.5(3) no
C(7) C(6) C(11) 118.2(3) no
C(6) C(7) C(8) 120.6(3) no
C(7) C(8) C(9) 120.4(3) no
C(8) C(9) C(10) 119.8(3) no
C(9) C(10) C(11) 120.0(3) no
C(6) C(11) C(10) 121.0(3) no
C(2) C(12) C(13) 119.8(3) no
C(2) C(12) C(17) 121.6(2) no
C(13) C(12) C(17) 118.5(3) no
C(12) C(13) C(14) 120.7(3) no
C(13) C(14) C(15) 119.6(3) no
Cl(1) C(15) C(14) 119.9(2) no
Cl(1) C(15) C(16) 119.0(3) no
C(14) C(15) C(16) 121.1(3) no
C(15) C(16) C(17) 118.9(3) no
C(12) C(17) C(16) 121.2(3) no
O(2) C(18) C(3) 121.0(2) no
O(2) C(18) C(19) 119.8(3) no
C(3) C(18) C(19) 119.2(3) no
C(18) C(19) C(20) 127.7(3) no
C(18) C(19) C(23) 120.9(3) no
C(20) C(19) C(23) 111.3(3) no
C(19) C(20) C(21) 111.8(3) no
C(20) C(21) C(22) 104.1(3) no
C(21) C(22) C(23) 107.7(3) no
C(19) C(23) C(22) 104.2(3) no
O(1) C(2) H(2) 108.562 no
C(3) C(2) H(2) 108.556 no
C(12) C(2) H(2) 108.535 no
C(2) C(3) H(3) 109.737 no
C(4) C(3) H(3) 109.735 no
C(18) C(3) H(3) 109.756 no
C(3) C(4) H(4A) 110.822 no
C(3) C(4) H(4B) 110.830 no
C(5) C(4) H(4A) 110.820 no
C(5) C(4) H(4B) 110.820 no
H(4A) C(4) H(4B) 108.881 no
O(1) C(5) H(5) 109.307 no
C(4) C(5) H(5) 109.305 no
C(6) C(5) H(5) 109.316 no
C(6) C(7) H(7) 119.692 no
C(8) C(7) H(7) 119.701 no
C(7) C(8) H(8) 119.783 no
C(9) C(8) H(8) 119.795 no
C(8) C(9) H(9) 120.091 no
C(10) C(9) H(9) 120.106 no
C(9) C(10) H(10) 120.016 no
C(11) C(10) H(10) 120.013 no
C(6) C(11) H(11) 119.505 no
C(10) C(11) H(11) 119.501 no
C(12) C(13) H(13) 119.632 no
C(14) C(13) H(13) 119.645 no
C(13) C(14) H(14) 120.183 no
C(15) C(14) H(14) 120.201 no
C(15) C(16) H(16) 120.539 no
C(17) C(16) H(16) 120.562 no
C(12) C(17) H(17) 119.414 no
C(16) C(17) H(17) 119.421 no
C(19) C(20) H(20) 124.5(15) no
C(21) C(20) H(20) 123.6(15) no
C(20) C(21) H(21A) 110.941 no
C(20) C(21) H(21B) 110.944 no
C(22) C(21) H(21A) 110.955 no
C(22) C(21) H(21B) 110.945 no
H(21A) C(21) H(21B) 108.957 no
C(21) C(22) H(22A) 110.164 no
C(21) C(22) H(22B) 110.161 no
C(23) C(22) H(22A) 110.158 no
C(23) C(22) H(22B) 110.167 no
H(22A) C(22) H(22B) 108.463 no
C(19) C(23) H(23A) 110.912 no
C(19) C(23) H(23B) 110.920 no
C(22) C(23) H(23A) 110.929 no
C(22) C(23) H(23B) 110.927 no
H(23A) C(23) H(23B) 108.947 no

loop_
_geom_bond_atom_site_label_1
_geom_bond_atom_site_label_2
_geom_bond_distance
_geom_bond_publ_flag
Cl(1) C(15) 1.745(3) no
O(1) C(2) 1.418(3) no
O(1) C(5) 1.434(3) no
O(2) C(18) 1.221(3) no
C(2) C(3) 1.573(4) no
C(2) C(12) 1.509(4) no
C(3) C(4) 1.526(4) no
C(3) C(18) 1.511(4) no
C(4) C(5) 1.521(4) no
C(5) C(6) 1.491(4) no
C(6) C(7) 1.376(4) no
C(6) C(11) 1.381(4) no
C(7) C(8) 1.382(4) no
C(8) C(9) 1.366(5) no
C(9) C(10) 1.363(5) no
C(10) C(11) 1.382(4) no
C(12) C(13) 1.382(4) no
C(12) C(17) 1.386(4) no
C(13) C(14) 1.379(4) no
C(14) C(15) 1.370(5) no
C(15) C(16) 1.375(4) no
C(16) C(17) 1.380(4) no
C(18) C(19) 1.467(4) no
C(19) C(20) 1.318(4) no
C(19) C(23) 1.488(4) no
C(20) C(21) 1.497(4) no
C(21) C(22) 1.485(5) no
C(22) C(23) 1.505(4) no
C(2) H(2) 0.980 no
C(3) H(3) 0.980 no
C(4) H(4A) 0.970 no
C(4) H(4B) 0.970 no
C(5) H(5) 0.980 no
C(7) H(7) 0.930 no
C(8) H(8) 0.930 no
C(9) H(9) 0.930 no
C(10) H(10) 0.930 no
C(11) H(11) 0.930 no
C(13) H(13) 0.930 no
C(14) H(14) 0.930 no
C(16) H(16) 0.930 no
C(17) H(17) 0.930 no
C(20) H(20) 0.96(3) no
C(21) H(21A) 0.970 no
C(21) H(21B) 0.970 no
C(22) H(22A) 0.970 no
C(22) H(22B) 0.970 no
C(23) H(23A) 0.970 no
C(23) H(23B) 0.970 no

loop_
_geom_contact_atom_site_label_1
_geom_contact_atom_site_label_2
_geom_contact_distance
_geom_contact_site_symmetry_2
_geom_contact_publ_flag
O(2) C(2) 3.460(3) 1_655 no
O(2) C(8) 3.575(4) 2_656 no
O(2) C(13) 3.537(4) 1_655 no
C(2) O(2) 3.460(3) 1_455 no
C(8) O(2) 3.575(4) 2_646 no
C(8) C(18) 3.475(4) 2_646 no
C(8) C(19) 3.572(4) 2_646 no
C(11) C(15) 3.582(4) 2_556 no
C(13) O(2) 3.537(4) 1_455 no
C(15) C(11) 3.582(4) 2_546 no
C(18) C(8) 3.475(4) 2_656 no
C(19) C(8) 3.572(4) 2_656 no
Cl(1) H(9) 3.4433 2_646 no
Cl(1) H(9) 3.5629 4_454 no
Cl(1) H(10) 3.4222 2_546 no
Cl(1) H(10) 3.3528 4_454 no
Cl(1) H(11) 3.3964 2_546 no
Cl(1) H(21B) 3.5133 3_566 no
Cl(1) H(22A) 3.1389 3_666 no
O(1) H(4B) 2.7496 2_546 no
O(1) H(7) 3.4997 1_455 no
O(1) H(8) 3.3806 1_455 no
O(2) H(2) 2.6806 1_655 no
O(2) H(3) 3.0662 1_655 no
O(2) H(8) 3.2230 2_656 no
O(2) H(13) 2.6883 1_655 no
O(2) H(20) 3.03(3) 1_655 no
C(2) H(4B) 3.3645 2_546 no
C(3) H(8) 3.3504 2_656 no
C(5) H(8) 3.2463 1_455 no
C(6) H(8) 3.3292 1_455 no
C(6) H(20) 3.52(3) 2_546 no
C(7) H(2) 3.5722 1_655 no
C(7) H(5) 3.1280 1_655 no
C(7) H(20) 3.44(3) 2_546 no
C(8) H(5) 2.9455 1_655 no
C(8) H(11) 3.2748 1_655 no
C(8) H(20) 3.29(3) 2_546 no
C(9) H(11) 3.3137 1_655 no
C(9) H(16) 3.2006 2_656 no
C(9) H(23B) 3.2533 2_646 no
C(9) H(20) 3.20(3) 2_546 no
C(10) H(16) 2.9601 2_656 no
C(10) H(21B) 3.1472 2_546 no
C(10) H(20) 3.26(3) 2_546 no
C(11) H(8) 3.2826 1_455 no
C(11) H(16) 3.3447 2_656 no
C(11) H(20) 3.41(3) 2_546 no
C(12) H(4B) 3.3030 2_546 no
C(13) H(16) 3.2583 1_455 no
C(14) H(11) 3.2922 2_546 no
C(14) H(16) 3.2907 1_455 no
C(14) H(21A) 3.4806 3_566 no
C(15) H(10) 3.5757 2_546 no
C(15) H(11) 2.8298 2_546 no
C(15) H(22A) 3.5571 3_666 no
C(16) H(11) 2.8939 2_546 no
C(16) H(13) 3.2505 1_655 no
C(17) H(4B) 3.3692 2_546 no
C(17) H(11) 3.4096 2_546 no
C(17) H(13) 3.2991 1_655 no
C(18) H(8) 2.8538 2_656 no
C(19) H(8) 2.9837 2_656 no
C(19) H(9) 3.4151 2_656 no
C(20) H(8) 3.2142 2_656 no
C(20) H(9) 3.4699 2_656 no
C(20) H(23B) 3.1048 1_455 no
C(21) H(9) 3.5022 2_656 no
C(21) H(14) 3.0892 3_566 no
C(21) H(22B) 3.5726 3_566 no
C(21) H(23B) 3.0209 1_455 no
C(22) H(9) 3.5828 2_656 no
C(22) H(14) 3.1317 3_566 no
C(22) H(22B) 3.4041 3_666 no
C(22) H(23A) 3.1476 3_666 no
C(23) H(9) 3.4077 2_656 no
C(23) H(21A) 3.1440 1_655 no
C(23) H(22B) 3.1328 3_666 no
H(2) O(2) 2.6806 1_455 no
H(2) C(7) 3.5722 1_455 no
H(2) H(4A) 3.2970 1_455 no
H(2) H(4B) 3.4065 2_546 no
H(2) H(7) 2.8478 1_455 no
H(2) H(17) 3.2711 1_455 no
H(3) O(2) 3.0662 1_455 no
H(3) H(8) 3.1877 2_656 no
H(4A) H(2) 3.2970 1_655 no
H(4A) H(7) 3.4183 2_656 no
H(4A) H(8) 3.5198 2_656 no
H(4B) O(1) 2.7496 2_556 no
H(4B) C(2) 3.3645 2_556 no
H(4B) C(12) 3.3030 2_556 no
H(4B) C(17) 3.3692 2_556 no
H(4B) H(2) 3.4065 2_556 no
H(4B) H(7) 3.4863 2_656 no
H(4B) H(8) 3.3875 2_656 no
H(4B) H(17) 3.2998 2_556 no
H(5) C(7) 3.1280 1_455 no
H(5) C(8) 2.9455 1_455 no
H(5) H(7) 3.0467 1_455 no
H(5) H(8) 2.7276 1_455 no
H(7) O(1) 3.4997 1_655 no
H(7) H(2) 2.8478 1_655 no
H(7) H(4A) 3.4183 2_646 no
H(7) H(4B) 3.4863 2_646 no
H(7) H(5) 3.0467 1_655 no
H(8) O(1) 3.3806 1_655 no
H(8) O(2) 3.2230 2_646 no
H(8) C(3) 3.3504 2_646 no
H(8) C(5) 3.2463 1_655 no
H(8) C(6) 3.3292 1_655 no
H(8) C(11) 3.2826 1_655 no
H(8) C(18) 2.8538 2_646 no
H(8) C(19) 2.9837 2_646 no
H(8) C(20) 3.2142 2_646 no
H(8) H(3) 3.1877 2_646 no
H(8) H(4A) 3.5198 2_646 no
H(8) H(4B) 3.3875 2_646 no
H(8) H(5) 2.7276 1_655 no
H(8) H(11) 3.0564 1_655 no
H(8) H(23B) 3.5412 2_646 no
H(8) H(20) 3.2315 2_646 no
H(9) Cl(1) 3.4433 2_656 no
H(9) Cl(1) 3.5629 4_555 no
H(9) C(19) 3.4151 2_646 no
H(9) C(20) 3.4699 2_646 no
H(9) C(21) 3.5022 2_646 no
H(9) C(22) 3.5828 2_646 no
H(9) C(23) 3.4077 2_646 no
H(9) H(11) 3.1235 1_655 no
H(9) H(16) 3.4677 2_656 no
H(9) H(21B) 3.0383 2_646 no
H(9) H(22A) 3.3010 2_646 no
H(9) H(23B) 2.8899 2_646 no
H(10) Cl(1) 3.4222 2_556 no
H(10) Cl(1) 3.3528 4_555 no
H(10) C(15) 3.5757 2_556 no
H(10) H(14) 3.4412 2_556 no
H(10) H(16) 3.0881 2_656 no
H(10) H(21B) 2.8666 2_546 no
H(11) Cl(1) 3.3964 2_556 no
H(11) C(8) 3.2748 1_455 no
H(11) C(9) 3.3137 1_455 no
H(11) C(14) 3.2922 2_556 no
H(11) C(15) 2.8298 2_556 no
H(11) C(16) 2.8939 2_556 no
H(11) C(17) 3.4096 2_556 no
H(11) H(8) 3.0564 1_455 no
H(11) H(9) 3.1235 1_455 no
H(11) H(16) 3.1385 2_556 no
H(13) O(2) 2.6883 1_455 no
H(13) C(16) 3.2505 1_455 no
H(13) C(17) 3.2991 1_455 no
H(13) H(16) 3.0320 1_455 no
H(13) H(17) 3.1180 1_455 no
H(13) H(23A) 3.0864 1_455 no
H(13) H(23B) 3.5534 1_455 no
H(14) C(21) 3.0892 3_566 no
H(14) C(22) 3.1317 3_566 no
H(14) H(10) 3.4412 2_546 no
H(14) H(16) 3.0912 1_455 no
H(14) H(21A) 2.8734 3_566 no
H(14) H(21B) 2.8730 3_566 no
H(14) H(22A) 2.7927 3_566 no
H(14) H(22B) 3.0585 3_566 no
H(16) C(9) 3.2006 2_646 no
H(16) C(10) 2.9601 2_646 no
H(16) C(11) 3.3447 2_646 no
H(16) C(13) 3.2583 1_655 no
H(16) C(14) 3.2907 1_655 no
H(16) H(9) 3.4677 2_646 no
H(16) H(10) 3.0881 2_646 no
H(16) H(11) 3.1385 2_546 no
H(16) H(13) 3.0320 1_655 no
H(16) H(14) 3.0912 1_655 no
H(17) H(2) 3.2711 1_655 no
H(17) H(4B) 3.2998 2_546 no
H(17) H(13) 3.1180 1_655 no
H(21A) C(14) 3.4806 3_566 no
H(21A) C(23) 3.1440 1_455 no
H(21A) H(14) 2.8734 3_566 no
H(21A) H(22A) 3.3502 1_455 no
H(21A) H(22B) 2.7457 3_566 no
H(21A) H(23A) 3.2912 1_455 no
H(21A) H(23B) 2.3173 1_455 no
H(21B) Cl(1) 3.5133 3_566 no
H(21B) C(10) 3.1472 2_556 no
H(21B) H(9) 3.0383 2_656 no
H(21B) H(10) 2.8666 2_556 no
H(21B) H(14) 2.8730 3_566 no
H(21B) H(23B) 3.4145 1_455 no
H(22A) Cl(1) 3.1389 3_666 no
H(22A) C(15) 3.5571 3_666 no
H(22A) H(9) 3.3010 2_656 no
H(22A) H(14) 2.7927 3_566 no
H(22A) H(21A) 3.3502 1_655 no
H(22A) H(22B) 3.3354 3_666 no
H(22A) H(23A) 2.8646 3_666 no
H(22B) C(21) 3.5726 3_566 no
H(22B) C(22) 3.4041 3_666 no
H(22B) C(23) 3.1328 3_666 no
H(22B) H(14) 3.0585 3_566 no
H(22B) H(21A) 2.7457 3_566 no
H(22B) H(22A) 3.3354 3_666 no
H(22B) H(22B) 3.0914 3_566 no
H(22B) H(22B) 3.1672 3_666 no
H(22B) H(23A) 2.6197 3_666 no
H(22B) H(23B) 3.0847 3_666 no
H(23A) C(22) 3.1476 3_666 no
H(23A) H(13) 3.0864 1_655 no
H(23A) H(21A) 3.2912 1_655 no
H(23A) H(22A) 2.8646 3_666 no
H(23A) H(22B) 2.6197 3_666 no
H(23B) C(9) 3.2533 2_656 no
H(23B) C(20) 3.1048 1_655 no
H(23B) C(21) 3.0209 1_655 no
H(23B) H(8) 3.5412 2_656 no
H(23B) H(9) 2.8899 2_656 no
H(23B) H(13) 3.5534 1_655 no
H(23B) H(21A) 2.3173 1_655 no
H(23B) H(21B) 3.4145 1_655 no
H(23B) H(22B) 3.0847 3_666 no
H(23B) H(20) 2.8072 1_655 no
H(20) O(2) 3.03(3) 1_455 no
H(20) C(6) 3.52(3) 2_556 no
H(20) C(7) 3.44(3) 2_556 no
H(20) C(8) 3.29(3) 2_556 no
H(20) C(9) 3.20(3) 2_556 no
H(20) C(10) 3.26(3) 2_556 no
H(20) C(11) 3.41(3) 2_556 no
H(20) H(8) 3.2315 2_656 no
H(20) H(23B) 2.8072 1_455 no

loop_
_geom_torsion_atom_site_label_1
_geom_torsion_atom_site_label_2
_geom_torsion_atom_site_label_3
_geom_torsion_atom_site_label_4
_geom_torsion
_geom_torsion_publ_flag
C(2) O(1) C(5) C(4) -41.7(2) no
C(2) O(1) C(5) C(6) -165.24(17) no
C(5) O(1) C(2) C(3) 34.0(2) no
C(5) O(1) C(2) C(12) 159.47(17) no
O(1) C(2) C(3) C(4) -12.5(3) no
O(1) C(2) C(3) C(18) 109.02(18) no
O(1) C(2) C(12) C(13) 151.51(18) no
O(1) C(2) C(12) C(17) -31.7(3) no
C(3) C(2) C(12) C(13) -89.4(3) no
C(3) C(2) C(12) C(17) 87.4(3) no
C(12) C(2) C(3) C(4) -133.95(19) no
C(12) C(2) C(3) C(18) -12.4(3) no
C(2) C(3) C(4) C(5) -11.7(3) no
C(2) C(3) C(18) O(2) -85.7(3) no
C(2) C(3) C(18) C(19) 91.9(3) no
C(4) C(3) C(18) O(2) 29.9(3) no
C(4) C(3) C(18) C(19) -152.55(18) no
C(18) C(3) C(4) C(5) -131.75(19) no
C(3) C(4) C(5) O(1) 31.9(3) no
C(3) C(4) C(5) C(6) 152.05(19) no
O(1) C(5) C(6) C(7) 42.3(3) no
O(1) C(5) C(6) C(11) -140.95(19) no
C(4) C(5) C(6) C(7) -74.2(3) no
C(4) C(5) C(6) C(11) 102.5(3) no
C(5) C(6) C(7) C(8) 176.2(2) no
C(5) C(6) C(11) C(10) -175.9(2) no
C(7) C(6) C(11) C(10) 0.9(4) no
C(11) C(6) C(7) C(8) -0.6(4) no
C(6) C(7) C(8) C(9) 0.0(4) no
C(7) C(8) C(9) C(10) 0.4(5) no
C(8) C(9) C(10) C(11) -0.1(5) no
C(9) C(10) C(11) C(6) -0.6(5) no
C(2) C(12) C(13) C(14) 175.9(2) no
C(2) C(12) C(17) C(16) -175.4(2) no
C(13) C(12) C(17) C(16) 1.4(4) no
C(17) C(12) C(13) C(14) -1.0(4) no
C(12) C(13) C(14) C(15) -0.2(4) no
C(13) C(14) C(15) Cl(1) 179.5(2) no
C(13) C(14) C(15) C(16) 1.1(4) no
Cl(1) C(15) C(16) C(17) -179.07(17) no
C(14) C(15) C(16) C(17) -0.6(4) no
C(15) C(16) C(17) C(12) -0.6(4) no
O(2) C(18) C(19) C(20) -162.7(2) no
O(2) C(18) C(19) C(23) 13.7(4) no
C(3) C(18) C(19) C(20) 19.7(4) no
C(3) C(18) C(19) C(23) -163.86(18) no
C(18) C(19) C(20) C(21) 176.2(2) no
C(18) C(19) C(23) C(22) 177.59(19) no
C(20) C(19) C(23) C(22) -5.5(3) no
C(23) C(19) C(20) C(21) -0.5(3) no
C(19) C(20) C(21) C(22) 6.3(4) no
C(20) C(21) C(22) C(23) -9.4(4) no
C(21) C(22) C(23) C(19) 9.2(4) no
